data_7054572
loop_
_publ_author_name
'Hassoun, Ammar'
'Grison, Claire M.'
'Guillot, R\'egis'
'Boddaert, Thomas'
'Aitken, David J.'

_publ_section_title
;
 Conformational preferences in the \b-peptide oligomers of
 cis-2-amino-1-fluorocyclobutane-1-carboxylic acid
;
_journal_issue 5
_journal_name_full 'New J. Chem.'
_journal_page_first 3270
_journal_paper_doi 10.1039/C4NJ01929F
_journal_volume 39
_journal_year 2015
_chemical_absolute_configuration ad
_chemical_formula_moiety 'C19 H27 F N2 O4'
_chemical_formula_sum 'C19 H27 F N2 O4'
_chemical_formula_weight 366.43
_space_group_IT_number 78
_symmetry_cell_setting tetragonal
_symmetry_Int_Tables_number 78
_symmetry_space_group_name_Hall 'P 4cw'
_symmetry_space_group_name_H-M 'P 43'
_atom_sites_solution_hydrogens geom
_atom_sites_solution_primary direct
_atom_sites_solution_secondary difmap
_audit_creation_method SHELXL-97
_audit_update_record
;
2014-10-09 deposited with the CCDC.
2014-12-01 downloaded from the CCDC.
;
_cell_angle_alpha 90.00
_cell_angle_beta 90.00
_cell_angle_gamma 90.00
_cell_formula_units_Z 4
_cell_length_a 10.1585(4)
_cell_length_b 10.1585(4)
_cell_length_c 19.0174(5)
_cell_measurement_reflns_used 9893
_cell_measurement_temperature 100(1)
_cell_measurement_theta_max 32.15
_cell_measurement_theta_min 2.84
_cell_volume 1962.50(12)
_computing_cell_refinement 'Bruker SAINT'
_computing_data_collection 'Bruker APEX2'
_computing_data_reduction 'Bruker SAINT'
_computing_structure_refinement 'SHELXL-97 (Sheldrick, 1997)'
_computing_structure_solution 'SHELXS-97 (Sheldrick, 1990)'
_diffrn_ambient_temperature 100(1)
_diffrn_measured_fraction_theta_full 0.986
_diffrn_measured_fraction_theta_max 0.931
_diffrn_measurement_device_type 'Bruker APEX-II CCD'
_diffrn_measurement_method '\f and \w scans'
_diffrn_radiation_monochromator graphite
_diffrn_radiation_probe x-ray
_diffrn_radiation_type MoK\a
_diffrn_radiation_wavelength 0.71073
_diffrn_reflns_av_R_equivalents 0.0282
_diffrn_reflns_av_sigmaI/netI 0.0237
_diffrn_reflns_limit_h_max 14
_diffrn_reflns_limit_h_min -13
_diffrn_reflns_limit_k_max 14
_diffrn_reflns_limit_k_min -13
_diffrn_reflns_limit_l_max 16
_diffrn_reflns_limit_l_min -26
_diffrn_reflns_number 23939
_diffrn_reflns_theta_full 25.00
_diffrn_reflns_theta_max 32.15
_diffrn_reflns_theta_min 2.00
_diffrn_source 'fine-focus sealed tube'
_diffrn_source_type 'kappa X8 APEX II Bruker ICMMO'
_exptl_absorpt_coefficient_mu 0.093
_exptl_absorpt_correction_T_max 0.9835
_exptl_absorpt_correction_T_min 0.9718
_exptl_absorpt_correction_type psi-scan
_exptl_absorpt_process_details SADABS
_exptl_crystal_colour colorless
_exptl_crystal_density_diffrn 1.240
_exptl_crystal_density_method 'not measured'
_exptl_crystal_description bloc
_exptl_crystal_F_000 784
_exptl_crystal_size_max 0.31
_exptl_crystal_size_mid 0.18
_exptl_crystal_size_min 0.18
_refine_diff_density_max 0.297
_refine_diff_density_min -0.165
_refine_diff_density_rms 0.037
_refine_ls_abs_structure_details
;
 Flack x determined using 1790 quotients [(I+)-(I-)]/[(I+)+(I-)]
 (Parsons and Flack (2004), Acta Cryst. A60, s61).
;
_refine_ls_abs_structure_Flack 0.01(17)
_refine_ls_extinction_method none
_refine_ls_goodness_of_fit_ref 1.028
_refine_ls_hydrogen_treatment constr
_refine_ls_matrix_type full
_refine_ls_number_parameters 240
_refine_ls_number_reflns 5245
_refine_ls_number_restraints 1
_refine_ls_restrained_S_all 1.028
_refine_ls_R_factor_all 0.0348
_refine_ls_R_factor_gt 0.0321
_refine_ls_shift/su_max 0.004
_refine_ls_shift/su_mean 0.001
_refine_ls_structure_factor_coef Fsqd
_refine_ls_weighting_details 'calc w=1/[\s^2^(Fo^2^)+(0.0540P)^2^+0.1521P] where P=(Fo^2^+2Fc^2^)/3'
_refine_ls_weighting_scheme calc
_refine_ls_wR_factor_gt 0.0833
_refine_ls_wR_factor_ref 0.0851
_reflns_number_gt 4955
_reflns_number_total 5245
_reflns_threshold_expression >2sigma(I)
_cod_data_source_file c4nj01929f3.cif
_cod_data_source_block 8
_cod_depositor_comments 'Adding full bibliography for 7054572--7054573.cif.'
_cod_original_cell_volume 1962.50(16)
_cod_database_code 7054572

loop_
_symmetry_equiv_pos_as_xyz
'x, y, z'
'-x, -y, z+1/2'
'-y, x, z+3/4'
'y, -x, z+1/4'

loop_
_atom_site_label
_atom_site_type_symbol
_atom_site_fract_x
_atom_site_fract_y
_atom_site_fract_z
_atom_site_U_iso_or_equiv
_atom_site_adp_type
_atom_site_occupancy
_atom_site_symmetry_multiplicity
_atom_site_calc_flag
_atom_site_refinement_flags
F1 F 0.33676(7) 0.38066(7) 0.01027(4) 0.01996(15) Uani 1 1 d .
O1 O 0.96133(10) -0.04344(9) 0.09192(6) 0.0279(2) Uani 1 1 d .
C5 C 0.74032(10) 0.29740(10) 0.12439(6) 0.01441(19) Uani 1 1 d .
C11 C 0.29691(11) 0.40116(10) 0.07958(6) 0.0145(2) Uani 1 1 d .
C10 C 0.41707(10) 0.40218(10) 0.12731(6) 0.01304(19) Uani 1 1 d .
C7 C 0.84724(12) 0.10318(11) 0.17326(6) 0.0187(2) Uani 1 1 d .
H7 H 0.8680 0.0515 0.2121 0.022 Uiso 1 1 calc R
C8 C 0.65827(10) 0.42110(11) 0.13366(6) 0.0154(2) Uani 1 1 d .
H8 H 0.6379 0.4308 0.1838 0.019 Uiso 1 1 calc R
C4 C 0.78398(11) 0.25924(11) 0.05790(6) 0.0182(2) Uani 1 1 d .
H4 H 0.7632 0.3108 0.0191 0.022 Uiso 1 1 calc R
C6 C 0.77330(11) 0.21845(11) 0.18130(6) 0.0167(2) Uani 1 1 d .
H6 H 0.7455 0.2428 0.2260 0.020 Uiso 1 1 calc R
C3 C 0.85788(12) 0.14570(12) 0.04867(7) 0.0209(2) Uani 1 1 d .
H3 H 0.8866 0.1218 0.0040 0.025 Uiso 1 1 calc R
C14 C 0.20815(11) 0.52442(11) 0.08904(6) 0.0166(2) Uani 1 1 d .
H14 H 0.1653 0.5459 0.0443 0.020 Uiso 1 1 calc R
C12 C 0.18130(11) 0.31496(12) 0.10375(7) 0.0211(2) Uani 1 1 d .
H12A H 0.2051 0.2500 0.1389 0.025 Uiso 1 1 calc R
H12B H 0.1327 0.2749 0.0654 0.025 Uiso 1 1 calc R
C1 C 0.97975(15) -0.13554(13) 0.14772(8) 0.0293(3) Uani 1 1 d .
H1A H 1.0322 -0.0960 0.1840 0.044 Uiso 1 1 calc R
H1B H 1.0238 -0.2123 0.1300 0.044 Uiso 1 1 calc R
H1C H 0.8957 -0.1602 0.1666 0.044 Uiso 1 1 calc R
C9 C 0.72926(12) 0.54533(11) 0.10925(7) 0.0222(2) Uani 1 1 d .
H9A H 0.7515 0.5371 0.0604 0.033 Uiso 1 1 calc R
H9B H 0.8082 0.5569 0.1363 0.033 Uiso 1 1 calc R
H9C H 0.6728 0.6201 0.1157 0.033 Uiso 1 1 calc R
C13 C 0.11488(12) 0.43938(12) 0.13442(8) 0.0245(3) Uani 1 1 d .
H13A H 0.0227 0.4482 0.1220 0.029 Uiso 1 1 calc R
H13B H 0.1277 0.4501 0.1846 0.029 Uiso 1 1 calc R
C2 C 0.88898(11) 0.06736(11) 0.10676(7) 0.0181(2) Uani 1 1 d .
N1 N 0.53321(9) 0.40958(9) 0.09498(5) 0.01531(18) Uani 1 1 d .
H1 H 0.5352 0.4076 0.0498 0.018 Uiso 1 1 calc R
O2 O 0.40079(8) 0.40033(8) 0.19163(4) 0.01780(16) Uani 1 1 d .
N2 N 0.25985(10) 0.64182(9) 0.12017(5) 0.01676(18) Uani 1 1 d .
H2 H 0.2579 0.6501 0.1652 0.020 Uiso 1 1 calc R
O4 O 0.35716(9) 0.83534(8) 0.12445(5) 0.02172(18) Uani 1 1 d .
O3 O 0.31401(12) 0.74322(9) 0.01704(5) 0.0303(2) Uani 1 1 d .
C15 C 0.31215(12) 0.74089(11) 0.08063(6) 0.0187(2) Uani 1 1 d .
C18 C 0.34247(14) 1.02595(12) 0.04471(8) 0.0252(3) Uani 1 1 d .
H18A H 0.3407 0.9799 0.0007 0.038 Uiso 1 1 calc R
H18B H 0.3783 1.1124 0.0378 0.038 Uiso 1 1 calc R
H18C H 0.2546 1.0331 0.0629 0.038 Uiso 1 1 calc R
C16 C 0.42769(12) 0.95066(11) 0.09674(7) 0.0200(2) Uani 1 1 d .
C19 C 0.45025(16) 1.03169(13) 0.16309(8) 0.0307(3) Uani 1 1 d .
H19A H 0.3670 1.0534 0.1839 0.046 Uiso 1 1 calc R
H19B H 0.4964 1.1111 0.1513 0.046 Uiso 1 1 calc R
H19C H 0.5016 0.9815 0.1959 0.046 Uiso 1 1 calc R
C17 C 0.55714(14) 0.90772(14) 0.06410(9) 0.0317(3) Uani 1 1 d .
H17A H 0.6072 0.8587 0.0980 0.048 Uiso 1 1 calc R
H17B H 0.6062 0.9840 0.0498 0.048 Uiso 1 1 calc R
H17C H 0.5399 0.8534 0.0238 0.048 Uiso 1 1 calc R

loop_
_atom_site_aniso_label
_atom_site_aniso_U_11
_atom_site_aniso_U_22
_atom_site_aniso_U_33
_atom_site_aniso_U_23
_atom_site_aniso_U_13
_atom_site_aniso_U_12
F1 0.0205(3) 0.0272(4) 0.0122(4) -0.0068(3) -0.0004(2) 0.0028(3)
O1 0.0363(5) 0.0242(4) 0.0233(5) 0.0006(4) -0.0019(4) 0.0166(4)
C5 0.0125(4) 0.0160(5) 0.0148(5) -0.0002(4) -0.0018(3) -0.0001(4)
C11 0.0151(5) 0.0170(5) 0.0114(5) -0.0039(4) 0.0002(3) 0.0008(4)
C10 0.0158(5) 0.0106(4) 0.0127(5) -0.0013(3) 0.0001(4) 0.0012(3)
C7 0.0209(5) 0.0194(5) 0.0159(6) 0.0031(4) -0.0042(4) 0.0010(4)
C8 0.0132(4) 0.0193(5) 0.0138(5) -0.0016(4) -0.0015(4) 0.0023(4)
C4 0.0201(5) 0.0203(5) 0.0143(6) 0.0027(4) 0.0009(4) 0.0053(4)
C6 0.0176(5) 0.0213(5) 0.0111(5) -0.0006(4) -0.0010(4) -0.0001(4)
C3 0.0238(6) 0.0251(6) 0.0137(6) 0.0003(4) 0.0018(4) 0.0079(4)
C14 0.0143(5) 0.0171(5) 0.0184(6) -0.0043(4) -0.0024(4) 0.0019(4)
C12 0.0180(5) 0.0183(5) 0.0270(7) -0.0047(4) 0.0018(4) -0.0042(4)
C1 0.0354(7) 0.0204(6) 0.0320(8) 0.0038(5) -0.0064(6) 0.0093(5)
C9 0.0203(5) 0.0165(5) 0.0299(7) -0.0016(4) -0.0031(5) 0.0004(4)
C13 0.0159(5) 0.0228(6) 0.0347(8) -0.0074(5) 0.0074(5) -0.0025(4)
C2 0.0181(5) 0.0167(5) 0.0195(6) 0.0001(4) -0.0030(4) 0.0046(4)
N1 0.0139(4) 0.0221(4) 0.0099(4) -0.0010(3) -0.0004(3) 0.0025(3)
O2 0.0206(4) 0.0207(4) 0.0120(4) -0.0010(3) 0.0023(3) -0.0009(3)
N2 0.0229(5) 0.0140(4) 0.0134(5) -0.0019(3) -0.0026(3) 0.0010(3)
O4 0.0356(5) 0.0156(4) 0.0140(4) -0.0001(3) -0.0009(3) -0.0056(3)
O3 0.0510(6) 0.0253(5) 0.0148(5) -0.0017(3) 0.0003(4) -0.0057(4)
C15 0.0241(6) 0.0150(5) 0.0169(6) -0.0018(4) -0.0019(4) 0.0023(4)
C18 0.0304(6) 0.0198(5) 0.0253(7) 0.0036(5) -0.0018(5) 0.0022(5)
C16 0.0253(6) 0.0159(5) 0.0188(6) 0.0020(4) -0.0003(4) -0.0017(4)
C19 0.0477(8) 0.0185(6) 0.0259(7) -0.0001(5) -0.0073(6) -0.0075(5)
C17 0.0249(6) 0.0290(7) 0.0411(9) 0.0019(6) 0.0027(6) 0.0028(5)

loop_
_atom_type_symbol
_atom_type_description
_atom_type_scat_dispersion_real
_atom_type_scat_dispersion_imag
_atom_type_scat_source
C C 0.0033 0.0016 'International Tables Vol C Tables 4.2.6.8 and 6.1.1.4'
H H 0.0000 0.0000 'International Tables Vol C Tables 4.2.6.8 and 6.1.1.4'
N N 0.0061 0.0033 'International Tables Vol C Tables 4.2.6.8 and 6.1.1.4'
O O 0.0106 0.0060 'International Tables Vol C Tables 4.2.6.8 and 6.1.1.4'
F F 0.0171 0.0103 'International Tables Vol C Tables 4.2.6.8 and 6.1.1.4'

loop_
_geom_angle_atom_site_label_1
_geom_angle_atom_site_label_2
_geom_angle_atom_site_label_3
_geom_angle
C2 O1 C1 117.04(11)
C6 C5 C4 118.00(10)
C6 C5 C8 121.35(10)
C4 C5 C8 120.65(10)
F1 C11 C10 109.40(9)
F1 C11 C12 114.82(9)
C10 C11 C12 116.04(10)
F1 C11 C14 113.48(9)
C10 C11 C14 113.02(9)
C12 C11 C14 88.92(8)
O2 C10 N1 125.22(10)
O2 C10 C11 118.93(9)
N1 C10 C11 115.81(10)
C2 C7 C6 118.99(10)
N1 C8 C5 110.48(9)
N1 C8 C9 108.76(10)
C5 C8 C9 112.94(9)
C3 C4 C5 121.18(11)
C5 C6 C7 121.86(11)
C4 C3 C2 119.72(11)
N2 C14 C13 117.37(10)
N2 C14 C11 120.44(9)
C13 C14 C11 88.28(9)
C11 C12 C13 88.88(8)
C14 C13 C12 88.78(9)
O1 C2 C7 124.59(11)
O1 C2 C3 115.16(11)
C7 C2 C3 120.25(10)
C10 N1 C8 122.53(10)
C15 N2 C14 121.99(10)
C15 O4 C16 120.64(10)
O3 C15 O4 126.70(11)
O3 C15 N2 124.87(11)
O4 C15 N2 108.42(10)
O4 C16 C17 109.85(10)
O4 C16 C18 110.87(10)
C17 C16 C18 111.81(11)
O4 C16 C19 101.93(10)
C17 C16 C19 111.32(12)
C18 C16 C19 110.65(11)

loop_
_geom_bond_atom_site_label_1
_geom_bond_atom_site_label_2
_geom_bond_distance
F1 C11 1.3945(13)
O1 C2 1.3736(13)
O1 C1 1.4270(17)
C5 C6 1.3881(16)
C5 C4 1.3950(16)
C5 C8 1.5182(15)
C11 C10 1.5212(15)
C11 C12 1.5353(15)
C11 C14 1.5534(15)
C10 O2 1.2344(14)
C10 N1 1.3326(14)
C7 C2 1.3826(17)
C7 C6 1.3996(16)
C8 N1 1.4727(14)
C8 C9 1.5259(17)
C4 C3 1.3873(16)
C3 C2 1.3977(17)
C14 N2 1.4312(14)
C14 C13 1.5456(17)
C12 C13 1.5469(16)
N2 C15 1.3640(16)
O4 C15 1.3506(14)
O4 C16 1.4709(14)
O3 C15 1.2098(15)
C18 C16 1.5209(18)
C16 C17 1.5182(19)
C16 C19 1.5240(19)
